data_7025927
loop_
_publ_author_name
'Han, Ying-Feng'
'Li, Hao'
'Fei, Yue'
'Lin, Yue-Jian'
'Zhang, Wan-Zheng'
'Jin, Guo-Xin'

_publ_section_title
;
 Synthesis and structural characterization of binuclear half-sandwich
 iridium, rhodium and ruthenium complexes containing
 4,4'-dipyridyldisulfide (4DPDS) ligands.
;
_journal_issue 30
_journal_name_full 'Dalton transactions (Cambridge, England : 2003)'
_journal_page_first 7119
_journal_page_last 7124
_journal_paper_doi 10.1039/c0dt00057d
_journal_volume 39
_journal_year 2010
_chemical_formula_sum 'C44 H48 Cl6 F6 N4 O6 Ru2 S6'
_chemical_formula_weight 1450.06
_chemical_name_systematic
;
?
;
_space_group_IT_number 14
_symmetry_cell_setting monoclinic
_symmetry_space_group_name_Hall '-P 2yn'
_symmetry_space_group_name_H-M 'P 1 21/n 1'
_atom_sites_solution_hydrogens geom
_atom_sites_solution_primary direct
_atom_sites_solution_secondary difmap
_audit_creation_method SHELXL-97
_cell_angle_alpha 90.00
_cell_angle_beta 102.793(4)
_cell_angle_gamma 90.00
_cell_formula_units_Z 2
_cell_length_a 12.808(4)
_cell_length_b 14.203(4)
_cell_length_c 15.707(4)
_cell_measurement_reflns_used 1020
_cell_measurement_temperature 293(2)
_cell_measurement_theta_max 26.677
_cell_measurement_theta_min 2.350
_cell_volume 2786.4(14)
_computing_cell_refinement 'Bruker SMART'
_computing_data_collection 'Bruker SMART'
_computing_data_reduction 'Bruker SHELXTL'
_computing_molecular_graphics 'Bruker SHELXTL'
_computing_publication_material 'Bruker SHELXTL'
_computing_structure_refinement 'SHELXL-97 (Sheldrick, 1997)'
_computing_structure_solution 'SHELXS-97 (Sheldrick, 1990)'
_diffrn_ambient_temperature 293(2)
_diffrn_measured_fraction_theta_full 0.970
_diffrn_measured_fraction_theta_max 0.970
_diffrn_measurement_device_type 'CCD area detector'
_diffrn_measurement_method 'phi and omega scans'
_diffrn_radiation_monochromator graphite
_diffrn_radiation_source 'fine-focus sealed tube'
_diffrn_radiation_type MoK\a
_diffrn_radiation_wavelength 0.71073
_diffrn_reflns_av_R_equivalents 0.0519
_diffrn_reflns_av_sigmaI/netI 0.0898
_diffrn_reflns_limit_h_max 16
_diffrn_reflns_limit_h_min -6
_diffrn_reflns_limit_k_max 18
_diffrn_reflns_limit_k_min -18
_diffrn_reflns_limit_l_max 18
_diffrn_reflns_limit_l_min -20
_diffrn_reflns_number 13213
_diffrn_reflns_theta_full 27.12
_diffrn_reflns_theta_max 27.12
_diffrn_reflns_theta_min 1.86
_diffrn_standards_decay_% 4.40
_exptl_absorpt_coefficient_mu 1.124
_exptl_absorpt_correction_T_max 0.9155
_exptl_absorpt_correction_T_min 0.8769
_exptl_absorpt_correction_type multi-scan
_exptl_absorpt_process_details sadabs
_exptl_crystal_colour yellow
_exptl_crystal_density_diffrn 1.728
_exptl_crystal_density_method 'not measured'
_exptl_crystal_description prism
_exptl_crystal_F_000 1456
_exptl_crystal_size_max 0.12
_exptl_crystal_size_mid 0.10
_exptl_crystal_size_min 0.08
_refine_diff_density_max 0.944
_refine_diff_density_min -0.672
_refine_diff_density_rms 0.104
_refine_ls_extinction_method none
_refine_ls_goodness_of_fit_ref 0.877
_refine_ls_hydrogen_treatment constr
_refine_ls_matrix_type full
_refine_ls_number_parameters 337
_refine_ls_number_reflns 5980
_refine_ls_number_restraints 0
_refine_ls_restrained_S_all 0.877
_refine_ls_R_factor_all 0.0961
_refine_ls_R_factor_gt 0.0497
_refine_ls_shift/su_max 0.001
_refine_ls_shift/su_mean 0.000
_refine_ls_structure_factor_coef Fsqd
_refine_ls_weighting_details 'calc w=1/[\s^2^(Fo^2^)+(0.0602P)^2^+0.0000P] where P=(Fo^2^+2Fc^2^)/3'
_refine_ls_weighting_scheme calc
_refine_ls_wR_factor_gt 0.1101
_refine_ls_wR_factor_ref 0.1220
_reflns_number_gt 3428
_reflns_number_total 5980
_reflns_threshold_expression >2sigma(I)
_cod_data_source_file c0dt00057d.txt
_cod_data_source_block Complex_3c_CH2Cl2
_cod_depositor_comments
;
The following automatic conversions were performed:

'_symmetry_cell_setting' value 'Monoclinic' changed to 'monoclinic'
according to /home/saulius/struct/CIF-dictionaries/cif_core.dic
dictionary named 'cif_core.dic' version 2.4.2 from 2011-04-26.

Automatic conversion script
Id: cif_fix_values 1891 2012-01-12 08:04:46Z andrius 
;
_cod_original_cell_volume 2786.5(14)
_cod_original_sg_symbol_H-M P2(1)/n
_cod_database_code 7025927

loop_
_symmetry_equiv_pos_as_xyz
'x, y, z'
'-x+1/2, y+1/2, -z+1/2'
'-x, -y, -z'
'x-1/2, -y-1/2, z-1/2'

loop_
_atom_site_label
_atom_site_type_symbol
_atom_site_fract_x
_atom_site_fract_y
_atom_site_fract_z
_atom_site_U_iso_or_equiv
_atom_site_adp_type
_atom_site_occupancy
_atom_site_symmetry_multiplicity
_atom_site_calc_flag
_atom_site_refinement_flags
Ru1 Ru 0.73608(3) 0.26170(3) 0.55603(3) 0.03597(14) Uani 1 1 d .
Cl1 Cl 0.79517(11) 0.26449(9) 0.71223(8) 0.0500(3) Uani 1 1 d .
N1 N 0.9021(3) 0.2647(3) 0.5485(3) 0.0387(9) Uani 1 1 d .
N2 N 1.2502(3) -0.1115(3) 0.4347(3) 0.0384(10) Uani 1 1 d .
S1 S 1.25566(10) 0.25918(9) 0.54124(9) 0.0494(3) Uani 1 1 d .
S2 S 1.26619(11) 0.20877(9) 0.42242(9) 0.0485(4) Uani 1 1 d .
C1 C 0.9332(4) 0.2342(3) 0.4777(3) 0.0436(12) Uani 1 1 d .
H1 H 0.8806 0.2145 0.4302 0.052 Uiso 1 1 calc R
C2 C 1.0369(4) 0.2302(3) 0.4704(3) 0.0425(12) Uani 1 1 d .
H2 H 1.0538 0.2057 0.4203 0.051 Uiso 1 1 calc R
C3 C 1.1172(4) 0.2628(3) 0.5380(3) 0.0376(11) Uani 1 1 d .
C4 C 1.0865(4) 0.2986(4) 0.6101(3) 0.0495(14) Uani 1 1 d .
H4 H 1.1374 0.3233 0.6563 0.059 Uiso 1 1 calc R
C5 C 0.9809(4) 0.2978(4) 0.6135(3) 0.0514(14) Uani 1 1 d .
H5 H 0.9622 0.3213 0.6633 0.062 Uiso 1 1 calc R
C6 C 1.2589(4) 0.0850(3) 0.4323(3) 0.0387(11) Uani 1 1 d .
C7 C 1.2303(4) 0.0379(3) 0.4993(3) 0.0467(13) Uani 1 1 d .
H7 H 1.2126 0.0712 0.5451 0.056 Uiso 1 1 calc R
C8 C 1.2276(4) -0.0586(3) 0.4991(3) 0.0457(13) Uani 1 1 d .
H8 H 1.2092 -0.0891 0.5460 0.055 Uiso 1 1 calc R
C9 C 1.2782(4) -0.0650(4) 0.3700(3) 0.0479(13) Uani 1 1 d .
H9 H 1.2950 -0.0998 0.3247 0.057 Uiso 1 1 calc R
C10 C 1.2839(4) 0.0324(4) 0.3660(3) 0.0484(14) Uani 1 1 d .
H10 H 1.3042 0.0617 0.3192 0.058 Uiso 1 1 calc R
C11 C 0.6622(4) 0.4026(3) 0.5575(3) 0.0444(13) Uani 1 1 d .
C12 C 0.5909(4) 0.3307(4) 0.5728(4) 0.0470(13) Uani 1 1 d .
H12 H 0.5631 0.3339 0.6226 0.056 Uiso 1 1 calc R
C13 C 0.5617(4) 0.2558(4) 0.5150(4) 0.0494(13) Uani 1 1 d .
H13 H 0.5143 0.2105 0.5266 0.059 Uiso 1 1 calc R
C14 C 0.6033(4) 0.2476(4) 0.4386(4) 0.0526(14) Uani 1 1 d .
C15 C 0.6746(4) 0.3168(4) 0.4242(3) 0.0567(16) Uani 1 1 d .
H15 H 0.7035 0.3132 0.3750 0.068 Uiso 1 1 calc R
C16 C 0.7037(4) 0.3928(4) 0.4834(4) 0.0542(15) Uani 1 1 d .
H16 H 0.7521 0.4375 0.4722 0.065 Uiso 1 1 calc R
C17 C 0.6874(4) 0.4834(4) 0.6200(4) 0.0578(15) Uani 1 1 d .
H17 H 0.6853 0.4597 0.6782 0.069 Uiso 1 1 calc R
C18 C 0.7973(5) 0.5246(5) 0.6253(5) 0.087(2) Uani 1 1 d .
H18A H 0.8507 0.4807 0.6537 0.131 Uiso 1 1 calc R
H18B H 0.8041 0.5823 0.6579 0.131 Uiso 1 1 calc R
H18C H 0.8069 0.5371 0.5674 0.131 Uiso 1 1 calc R
C19 C 0.6014(5) 0.5570(4) 0.5963(4) 0.0708(18) Uani 1 1 d .
H19A H 0.6013 0.5816 0.5394 0.106 Uiso 1 1 calc R
H19B H 0.6149 0.6070 0.6384 0.106 Uiso 1 1 calc R
H19C H 0.5330 0.5292 0.5961 0.106 Uiso 1 1 calc R
C20 C 0.5695(5) 0.1667(5) 0.3763(4) 0.083(2) Uani 1 1 d .
H20A H 0.5091 0.1854 0.3315 0.125 Uiso 1 1 calc R
H20B H 0.5501 0.1138 0.4075 0.125 Uiso 1 1 calc R
H20C H 0.6278 0.1495 0.3501 0.125 Uiso 1 1 calc R
S3 S 0.38695(15) 0.41393(12) 0.74827(10) 0.0693(5) Uani 1 1 d .
O1 O 0.4850(4) 0.3596(4) 0.7607(3) 0.1120(18) Uani 1 1 d .
O2 O 0.3113(4) 0.3772(4) 0.7921(3) 0.0928(15) Uani 1 1 d .
O3 O 0.3458(4) 0.4457(3) 0.6623(3) 0.0944(16) Uani 1 1 d .
C21 C 0.4342(6) 0.5170(6) 0.8073(5) 0.081(2) Uani 1 1 d .
F1 F 0.4708(4) 0.5019(4) 0.8901(3) 0.1179(16) Uani 1 1 d .
F2 F 0.5091(4) 0.5608(4) 0.7775(3) 0.138(2) Uani 1 1 d .
F3 F 0.3548(4) 0.5800(3) 0.8026(3) 0.1313(18) Uani 1 1 d .
C22 C 0.0815(8) 0.6344(6) 0.7378(6) 0.131(3) Uani 1 1 d .
H22A H 0.0374 0.6875 0.7132 0.157 Uiso 1 1 calc R
H22B H 0.1530 0.6582 0.7616 0.157 Uiso 1 1 calc R
Cl2 Cl 0.0316(2) 0.5889(2) 0.82166(19) 0.1460(10) Uani 1 1 d .
Cl3 Cl 0.0879(2) 0.55775(19) 0.6554(2) 0.1606(12) Uani 1 1 d .

loop_
_atom_site_aniso_label
_atom_site_aniso_U_11
_atom_site_aniso_U_22
_atom_site_aniso_U_33
_atom_site_aniso_U_23
_atom_site_aniso_U_13
_atom_site_aniso_U_12
Ru1 0.0365(2) 0.0357(2) 0.0348(2) 0.00162(18) 0.00581(16) 0.00829(19)
Cl1 0.0599(8) 0.0519(8) 0.0368(7) -0.0010(6) 0.0076(6) 0.0096(7)
N1 0.038(2) 0.039(2) 0.036(2) -0.0031(18) 0.0033(19) 0.0037(19)
N2 0.041(2) 0.036(2) 0.040(2) 0.0011(19) 0.012(2) 0.0055(19)
S1 0.0405(7) 0.0481(8) 0.0591(9) -0.0122(7) 0.0101(7) -0.0027(6)
S2 0.0527(8) 0.0375(7) 0.0604(9) -0.0003(6) 0.0232(7) -0.0011(6)
C1 0.041(3) 0.048(3) 0.040(3) -0.002(2) 0.004(2) 0.002(2)
C2 0.044(3) 0.047(3) 0.036(3) -0.006(2) 0.010(2) 0.002(2)
C3 0.039(3) 0.030(2) 0.043(3) -0.001(2) 0.008(2) 0.004(2)
C4 0.038(3) 0.058(3) 0.047(3) -0.017(3) -0.001(3) 0.002(3)
C5 0.048(3) 0.063(4) 0.043(3) -0.012(3) 0.008(3) 0.007(3)
C6 0.036(3) 0.039(3) 0.042(3) 0.000(2) 0.011(2) 0.001(2)
C7 0.050(3) 0.042(3) 0.052(3) -0.010(2) 0.021(3) 0.003(3)
C8 0.056(3) 0.046(3) 0.038(3) 0.005(2) 0.017(3) 0.008(3)
C9 0.058(4) 0.047(3) 0.042(3) -0.004(2) 0.019(3) 0.005(3)
C10 0.063(4) 0.045(3) 0.040(3) 0.005(2) 0.017(3) 0.001(3)
C11 0.044(3) 0.035(3) 0.051(3) 0.004(2) 0.004(3) 0.012(2)
C12 0.039(3) 0.051(3) 0.052(3) 0.007(3) 0.014(3) 0.019(3)
C13 0.035(3) 0.044(3) 0.066(4) 0.007(3) 0.003(3) 0.005(2)
C14 0.043(3) 0.062(4) 0.045(3) -0.001(3) -0.008(3) 0.020(3)
C15 0.052(4) 0.078(4) 0.037(3) 0.017(3) 0.002(3) 0.026(3)
C16 0.052(4) 0.050(3) 0.056(4) 0.024(3) 0.003(3) 0.015(3)
C17 0.056(4) 0.043(3) 0.068(4) -0.004(3) 0.002(3) 0.008(3)
C18 0.063(4) 0.061(4) 0.125(7) -0.007(4) -0.009(4) -0.001(4)
C19 0.072(4) 0.045(3) 0.094(5) -0.010(3) 0.014(4) 0.012(3)
C20 0.064(4) 0.092(5) 0.080(5) -0.031(4) -0.014(4) 0.009(4)
S3 0.0890(13) 0.0657(10) 0.0497(10) 0.0044(8) 0.0078(9) -0.0075(10)
O1 0.119(4) 0.113(4) 0.104(4) 0.008(3) 0.025(3) 0.058(4)
O2 0.088(3) 0.112(4) 0.078(3) 0.012(3) 0.016(3) -0.037(3)
O3 0.144(5) 0.082(3) 0.044(3) 0.007(2) -0.006(3) -0.012(3)
C21 0.077(5) 0.105(6) 0.060(5) -0.011(4) 0.013(4) 0.001(5)
F1 0.113(4) 0.163(4) 0.065(3) -0.025(3) -0.007(3) -0.019(3)
F2 0.147(4) 0.151(4) 0.134(4) -0.039(3) 0.071(4) -0.084(4)
F3 0.161(5) 0.096(3) 0.131(4) -0.026(3) 0.021(4) 0.029(3)
C22 0.189(10) 0.083(6) 0.132(8) -0.014(5) 0.059(8) -0.034(6)
Cl2 0.127(2) 0.169(3) 0.142(2) 0.017(2) 0.0289(18) -0.0288(19)
Cl3 0.153(2) 0.122(2) 0.237(3) 0.003(2) 0.107(2) 0.0019(18)

loop_
_atom_type_symbol
_atom_type_description
_atom_type_scat_dispersion_real
_atom_type_scat_dispersion_imag
_atom_type_scat_source
C C 0.0033 0.0016 'International Tables Vol C Tables 4.2.6.8 and 6.1.1.4'
H H 0.0000 0.0000 'International Tables Vol C Tables 4.2.6.8 and 6.1.1.4'
N N 0.0061 0.0033 'International Tables Vol C Tables 4.2.6.8 and 6.1.1.4'
O O 0.0106 0.0060 'International Tables Vol C Tables 4.2.6.8 and 6.1.1.4'
F F 0.0171 0.0103 'International Tables Vol C Tables 4.2.6.8 and 6.1.1.4'
S S 0.1246 0.1234 'International Tables Vol C Tables 4.2.6.8 and 6.1.1.4'
Ru Ru -1.2594 0.8363 'International Tables Vol C Tables 4.2.6.8 and 6.1.1.4'
Cl Cl 0.1484 0.1585 'International Tables Vol C Tables 4.2.6.8 and 6.1.1.4'

loop_
_geom_angle_atom_site_label_1
_geom_angle_atom_site_label_2
_geom_angle_atom_site_label_3
_geom_angle
_geom_angle_site_symmetry_1
_geom_angle_site_symmetry_3
N2 Ru1 N1 87.49(14) 3_756 .
N2 Ru1 C12 120.08(18) 3_756 .
N1 Ru1 C12 151.68(17) . .
N2 Ru1 C16 153.00(19) 3_756 .
N1 Ru1 C16 91.73(18) . .
C12 Ru1 C16 66.9(2) . .
N2 Ru1 C13 92.55(17) 3_756 .
N1 Ru1 C13 160.18(18) . .
C12 Ru1 C13 37.38(19) . .
C16 Ru1 C13 79.3(2) . .
N2 Ru1 C15 115.3(2) 3_756 .
N1 Ru1 C15 95.39(18) . .
C12 Ru1 C15 79.3(2) . .
C16 Ru1 C15 37.9(2) . .
C13 Ru1 C15 66.7(2) . .
N2 Ru1 C11 158.00(17) 3_756 .
N1 Ru1 C11 114.30(17) . .
C12 Ru1 C11 37.92(18) . .
C16 Ru1 C11 36.86(19) . .
C13 Ru1 C11 68.10(19) . .
C15 Ru1 C11 67.8(2) . .
N2 Ru1 C14 90.12(18) 3_756 .
N1 Ru1 C14 122.60(19) . .
C12 Ru1 C14 67.8(2) . .
C16 Ru1 C14 67.7(2) . .
C13 Ru1 C14 37.6(2) . .
C15 Ru1 C14 36.8(2) . .
C11 Ru1 C14 80.80(19) . .
N2 Ru1 Cl1 86.84(11) 3_756 .
N1 Ru1 Cl1 87.95(11) . .
C12 Ru1 Cl1 87.33(14) . .
C16 Ru1 Cl1 120.12(16) . .
C13 Ru1 Cl1 111.85(16) . .
C15 Ru1 Cl1 157.74(17) . .
C11 Ru1 Cl1 90.77(14) . .
C14 Ru1 Cl1 149.15(17) . .
C1 N1 C5 115.6(4) . .
C1 N1 Ru1 121.3(3) . .
C5 N1 Ru1 123.1(3) . .
C9 N2 C8 116.1(4) . .
C9 N2 Ru1 121.0(3) . 3_756
C8 N2 Ru1 122.3(3) . 3_756
C3 S1 S2 104.75(17) . .
C6 S2 S1 104.74(18) . .
N1 C1 C2 124.1(5) . .
C1 C2 C3 119.8(5) . .
C4 C3 C2 117.1(5) . .
C4 C3 S1 117.1(4) . .
C2 C3 S1 125.8(4) . .
C5 C4 C3 119.7(5) . .
N1 C5 C4 123.7(5) . .
C7 C6 C10 117.7(4) . .
C7 C6 S2 125.7(4) . .
C10 C6 S2 116.6(4) . .
C6 C7 C8 119.9(5) . .
N2 C8 C7 123.5(5) . .
N2 C9 C10 123.8(5) . .
C6 C10 C9 118.9(5) . .
C16 C11 C12 116.6(5) . .
C16 C11 C17 124.0(5) . .
C12 C11 C17 119.4(5) . .
C16 C11 Ru1 70.0(3) . .
C12 C11 Ru1 69.3(3) . .
C17 C11 Ru1 131.9(4) . .
C13 C12 C11 121.7(5) . .
C13 C12 Ru1 71.9(3) . .
C11 C12 Ru1 72.8(3) . .
C12 C13 C14 121.0(5) . .
C12 C13 Ru1 70.7(3) . .
C14 C13 Ru1 72.7(3) . .
C15 C14 C13 117.4(5) . .
C15 C14 C20 122.4(6) . .
C13 C14 C20 120.2(6) . .
C15 C14 Ru1 70.3(3) . .
C13 C14 Ru1 69.7(3) . .
C20 C14 Ru1 131.6(4) . .
C14 C15 C16 121.1(5) . .
C14 C15 Ru1 72.9(3) . .
C16 C15 Ru1 70.4(3) . .
C11 C16 C15 122.0(5) . .
C11 C16 Ru1 73.1(3) . .
C15 C16 Ru1 71.6(3) . .
C11 C17 C19 109.3(5) . .
C11 C17 C18 113.3(5) . .
C19 C17 C18 111.6(5) . .
O2 S3 O3 115.8(3) . .
O2 S3 O1 114.0(3) . .
O3 S3 O1 115.4(3) . .
O2 S3 C21 104.1(3) . .
O3 S3 C21 104.4(3) . .
O1 S3 C21 100.6(4) . .
F1 C21 F2 107.8(6) . .
F1 C21 F3 105.4(6) . .
F2 C21 F3 105.6(7) . .
F1 C21 S3 113.2(6) . .
F2 C21 S3 113.5(5) . .
F3 C21 S3 110.8(5) . .
Cl3 C22 Cl2 115.6(5) . .

loop_
_geom_bond_atom_site_label_1
_geom_bond_atom_site_label_2
_geom_bond_distance
_geom_bond_site_symmetry_2
Ru1 N2 2.143(4) 3_756
Ru1 N1 2.156(4) .
Ru1 C12 2.169(5) .
Ru1 C16 2.175(5) .
Ru1 C13 2.185(5) .
Ru1 C15 2.190(5) .
Ru1 C11 2.216(5) .
Ru1 C14 2.224(5) .
Ru1 Cl1 2.4023(15) .
N1 C1 1.334(6) .
N1 C5 1.351(6) .
N2 C9 1.326(6) .
N2 C8 1.341(6) .
N2 Ru1 2.143(4) 3_756
S1 C3 1.763(5) .
S1 S2 2.031(2) .
S2 C6 1.769(5) .
C1 C2 1.359(7) .
C2 C3 1.384(7) .
C3 C4 1.376(7) .
C4 C5 1.365(7) .
C6 C7 1.365(6) .
C6 C10 1.375(7) .
C7 C8 1.371(6) .
C9 C10 1.388(7) .
C11 C16 1.389(7) .
C11 C12 1.425(7) .
C11 C17 1.500(7) .
C12 C13 1.395(7) .
C13 C14 1.421(8) .
C14 C15 1.394(8) .
C14 C20 1.509(8) .
C15 C16 1.420(8) .
C17 C19 1.503(7) .
C17 C18 1.510(8) .
S3 O2 1.408(5) .
S3 O3 1.411(4) .
S3 O1 1.450(5) .
S3 C21 1.766(8) .
C21 F1 1.300(7) .
C21 F2 1.314(8) .
C21 F3 1.345(8) .
C22 Cl3 1.706(8) .
C22 Cl2 1.714(8) .
